data_2018155
loop_
_publ_author_name
'Benjamin, Sophie L.'
'Hyslop, Alison'
'Levason, William'
'Webster, Michael'

_publ_section_title
;
 [Cl~5~Ta(\m-O)TaCl~3~{^<i>i^</i>PrS(CH~2~)~2~S^<i>i^</i>Pr}] and
 [(TaCl~4~)~2~(\m-O)(\m-Me~2~Se~2~)]: two chalcogenoether complexes of
 Ta~2~OCl~8~ with very different geometries
;
_journal_coeditor_code SK3411
_journal_issue 7
_journal_name_full 'Acta Crystallographica Section C'
_journal_page_first m221
_journal_page_last m223
_journal_paper_doi 10.1107/S0108270111022037
_journal_volume 67
_journal_year 2011
_chemical_formula_iupac '[Ta2 Cl8 O (C8 H18 S2)]'
_chemical_formula_moiety 'C8 H18 Cl8 O S2 Ta2'
_chemical_formula_sum 'C8 H18 Cl8 O S2 Ta2'
_chemical_formula_weight 839.84
_chemical_name_systematic
;
[1,2-bis(isopropylsulfanyl)ethane-2\k^2^<i>S</i>,<i>S</i>']octachlorido-
1\k^5^<i>Cl</i>,2\k^3^<i>Cl</i>-\m-oxido-ditantalum(V)
;
_space_group_crystal_system orthorhombic
_space_group_IT_number 61
_space_group_name_Hall '-P 2ac 2ab'
_space_group_name_H-M_alt 'P b c a'
_atom_sites_solution_hydrogens geom
_atom_sites_solution_primary direct
_atom_sites_solution_secondary difmap
_audit_creation_method 'SHELXL-97 + hand edit'
_cell_angle_alpha 90.00
_cell_angle_beta 90.00
_cell_angle_gamma 90.00
_cell_formula_units_Z 8
_cell_length_a 15.684(3)
_cell_length_b 13.007(2)
_cell_length_c 21.981(4)
_cell_measurement_reflns_used 100483
_cell_measurement_temperature 120(2)
_cell_measurement_theta_max 27.48
_cell_measurement_theta_min 2.91
_cell_volume 4484.2(14)
_computing_cell_refinement
;
COLLECT (Nonius, 1998) and DENZO (Otwinowski & Minor, 1997)
;
_computing_data_collection
;
COLLECT (Nonius, 1998) and DENZO (Otwinowski & Minor, 1997)
;
_computing_data_reduction
;
COLLECT (Nonius, 1998) and DENZO (Otwinowski & Minor, 1997)
;
_computing_molecular_graphics 'ORTEPII (Johnson, 1976)'
_computing_publication_material 'SHELXL97 (Sheldrick, 2008)'
_computing_structure_refinement 'SHELXL97 (Sheldrick, 2008)'
_computing_structure_solution 'DIRDIF99 (Beurskens <i>et al.</i>, 1999)'
_diffrn_ambient_temperature 120(2)
_diffrn_detector_area_resol_mean '4096x4096pixels / 62x62mm'
_diffrn_measured_fraction_theta_full 0.994
_diffrn_measured_fraction_theta_max 0.994
_diffrn_measurement_device_type 'Bruker Nonius APEXII CCD camera on \k-goniostat'
_diffrn_measurement_method '\f and \w scans'
_diffrn_radiation_monochromator '10cm confocal mirrors'
_diffrn_radiation_source 'Bruker Nonius FR591 rotating anode'
_diffrn_radiation_type MoK\a
_diffrn_radiation_wavelength 0.71073
_diffrn_reflns_av_R_equivalents 0.0546
_diffrn_reflns_av_sigmaI/netI 0.0359
_diffrn_reflns_limit_h_max 20
_diffrn_reflns_limit_h_min -14
_diffrn_reflns_limit_k_max 16
_diffrn_reflns_limit_k_min -16
_diffrn_reflns_limit_l_max 28
_diffrn_reflns_limit_l_min -28
_diffrn_reflns_number 36044
_diffrn_reflns_theta_full 27.54
_diffrn_reflns_theta_max 27.54
_diffrn_reflns_theta_min 3.03
_diffrn_standards_number 0
_exptl_absorpt_coefficient_mu 10.886
_exptl_absorpt_correction_T_max 0.8968
_exptl_absorpt_correction_T_min 0.4252
_exptl_absorpt_correction_type multi-scan
_exptl_absorpt_process_details '(SADABS; Sheldrick, 2007)'
_exptl_crystal_colour yellow
_exptl_crystal_density_diffrn 2.488
_exptl_crystal_density_method 'not measured'
_exptl_crystal_description plate
_exptl_crystal_F_000 3104
_exptl_crystal_size_max 0.15
_exptl_crystal_size_mid 0.06
_exptl_crystal_size_min 0.01
_refine_diff_density_max 1.264
_refine_diff_density_min -1.233
_refine_ls_extinction_method none
_refine_ls_goodness_of_fit_ref 1.098
_refine_ls_hydrogen_treatment constr
_refine_ls_matrix_type full
_refine_ls_number_parameters 194
_refine_ls_number_reflns 5139
_refine_ls_number_restraints 0
_refine_ls_restrained_S_all 1.098
_refine_ls_R_factor_all 0.0479
_refine_ls_R_factor_gt 0.0357
_refine_ls_shift/su_max 0.001
_refine_ls_shift/su_mean 0.000
_refine_ls_structure_factor_coef Fsqd
_refine_ls_weighting_details 'w = 1/[\s^2^(Fo^2^)+47.4498P] where P=(Fo^2^+2Fc^2^)/3'
_refine_ls_weighting_scheme calc
_refine_ls_wR_factor_gt 0.0668
_refine_ls_wR_factor_ref 0.0724
_reflns_number_gt 4364
_reflns_number_total 5139
_reflns_threshold_expression I>2\s(I)
_cod_data_source_file sk3411.cif
_cod_data_source_block I
_cod_depositor_comments
;
 Updating space group information.

 Antanas Vaitkus,
 2018-07-31
;
_cod_original_cell_volume 4484.4(14)
_cod_database_code 2018155
_cod_database_fobs_code 2018155

loop_
_space_group_symop_id
_space_group_symop_operation_xyz
1 'x, y, z'
2 '-x+1/2, -y, z+1/2'
3 '-x, y+1/2, -z+1/2'
4 'x+1/2, -y+1/2, -z'
5 '-x, -y, -z'
6 'x-1/2, y, -z-1/2'
7 'x, -y-1/2, z-1/2'
8 '-x-1/2, y-1/2, z'

loop_
_atom_site_type_symbol
_atom_site_label
_atom_site_fract_x
_atom_site_fract_y
_atom_site_fract_z
_atom_site_U_iso_or_equiv
_atom_site_adp_type
_atom_site_calc_flag
_atom_site_refinement_flags
_atom_site_occupancy
_atom_site_symmetry_multiplicity
_atom_site_disorder_assembly
_atom_site_disorder_group
Ta Ta1 0.122173(17) 0.67937(2) 0.450206(12) 0.02203(7) Uani d . 1 1 . .
Ta Ta2 0.028140(18) 0.85299(2) 0.327462(12) 0.02434(8) Uani d . 1 1 . .
Cl Cl1 0.15077(11) 0.54250(13) 0.38585(8) 0.0309(4) Uani d . 1 1 . .
Cl Cl2 0.13947(11) 0.79462(12) 0.53118(8) 0.0288(3) Uani d . 1 1 . .
Cl Cl3 -0.00818(10) 0.62581(12) 0.48379(8) 0.0293(4) Uani d . 1 1 . .
Cl Cl4 0.06825(12) 0.72523(13) 0.25984(8) 0.0333(4) Uani d . 1 1 . .
Cl Cl5 -0.09426(11) 0.75863(14) 0.35272(8) 0.0334(4) Uani d . 1 1 . .
Cl Cl6 0.00228(11) 0.96675(13) 0.40917(8) 0.0320(4) Uani d . 1 1 . .
Cl Cl7 0.15599(11) 0.93887(13) 0.30790(8) 0.0326(4) Uani d . 1 1 . .
Cl Cl8 -0.04585(12) 0.94923(14) 0.25791(8) 0.0367(4) Uani d . 1 1 . .
O O1 0.0917(3) 0.7684(3) 0.3922(2) 0.0273(10) Uani d . 1 1 . .
S S1 0.28316(11) 0.73779(12) 0.43775(7) 0.0252(3) Uani d . 1 1 . .
S S2 0.19843(10) 0.53807(12) 0.52560(7) 0.0238(3) Uani d . 1 1 . .
C C1 0.2940(5) 0.7191(7) 0.3132(3) 0.0386(18) Uani d . 1 1 . .
H H1A 0.2359 0.6912 0.3132 0.058 Uiso calc R 1 1 . .
H H1B 0.3249 0.6932 0.2777 0.058 Uiso calc R 1 1 . .
H H1C 0.2916 0.7943 0.3116 0.058 Uiso calc R 1 1 . .
C C2 0.3397(5) 0.6857(6) 0.3710(3) 0.0308(15) Uani d . 1 1 . .
H H2 0.3403 0.6089 0.3732 0.037 Uiso calc R 1 1 . .
C C3 0.4306(4) 0.7255(6) 0.3725(4) 0.0377(17) Uani d . 1 1 . .
H H3A 0.4583 0.7031 0.4102 0.057 Uiso calc R 1 1 . .
H H3B 0.4301 0.8008 0.3708 0.057 Uiso calc R 1 1 . .
H H3C 0.4621 0.6984 0.3375 0.057 Uiso calc R 1 1 . .
C C4 0.3349(5) 0.6676(5) 0.4989(3) 0.0312(15) Uani d . 1 1 . .
H H4A 0.3974 0.6713 0.4931 0.037 Uiso calc R 1 1 . .
H H4B 0.3213 0.7016 0.5381 0.037 Uiso calc R 1 1 . .
C C5 0.3088(4) 0.5558(5) 0.5029(3) 0.0272(14) Uani d . 1 1 . .
H H5A 0.3462 0.5204 0.5325 0.033 Uiso calc R 1 1 . .
H H5B 0.3177 0.5231 0.4627 0.033 Uiso calc R 1 1 . .
C C6 0.1081(5) 0.5689(6) 0.6289(3) 0.0364(17) Uani d . 1 1 . .
H H6A 0.0738 0.6178 0.6055 0.055 Uiso calc R 1 1 . .
H H6B 0.1058 0.5868 0.6721 0.055 Uiso calc R 1 1 . .
H H6C 0.0856 0.4993 0.6230 0.055 Uiso calc R 1 1 . .
C C7 0.2003(4) 0.5730(6) 0.6070(3) 0.0286(15) Uani d . 1 1 . .
H H7 0.2228 0.6446 0.6117 0.034 Uiso calc R 1 1 . .
C C8 0.2563(5) 0.4987(6) 0.6428(3) 0.0383(17) Uani d . 1 1 . .
H H8A 0.3148 0.5020 0.6274 0.057 Uiso calc R 1 1 . .
H H8B 0.2343 0.4286 0.6381 0.057 Uiso calc R 1 1 . .
H H8C 0.2556 0.5178 0.6859 0.057 Uiso calc R 1 1 . .

loop_
_atom_site_aniso_label
_atom_site_aniso_U_11
_atom_site_aniso_U_22
_atom_site_aniso_U_33
_atom_site_aniso_U_12
_atom_site_aniso_U_13
_atom_site_aniso_U_23
Ta1 0.02237(14) 0.02247(14) 0.02124(13) -0.00038(10) -0.00053(11) 0.00019(10)
Ta2 0.02700(15) 0.02398(14) 0.02203(14) -0.00050(11) -0.00095(11) 0.00123(11)
Cl1 0.0339(9) 0.0302(8) 0.0286(8) 0.0014(7) -0.0016(7) -0.0061(7)
Cl2 0.0339(9) 0.0261(8) 0.0263(8) -0.0001(7) 0.0012(7) -0.0025(6)
Cl3 0.0244(8) 0.0288(8) 0.0348(9) -0.0025(6) 0.0022(7) 0.0033(7)
Cl4 0.0385(10) 0.0316(9) 0.0297(9) 0.0030(7) -0.0062(7) -0.0058(7)
Cl5 0.0309(9) 0.0367(9) 0.0326(9) -0.0065(7) -0.0027(7) 0.0031(7)
Cl6 0.0317(9) 0.0335(9) 0.0306(9) -0.0007(7) 0.0040(7) -0.0050(7)
Cl7 0.0345(9) 0.0297(8) 0.0337(9) -0.0068(7) 0.0077(7) -0.0036(7)
Cl8 0.0401(10) 0.0407(10) 0.0293(9) 0.0110(8) -0.0011(8) 0.0083(8)
O1 0.030(2) 0.028(2) 0.024(2) 0.003(2) -0.003(2) 0.000(2)
S1 0.0255(8) 0.0249(8) 0.0250(8) -0.0027(6) 0.0028(7) 0.0005(6)
S2 0.0242(8) 0.0230(8) 0.0240(8) 0.0010(6) -0.0013(7) 0.0009(6)
C1 0.030(4) 0.060(5) 0.025(4) 0.007(4) 0.006(3) 0.004(4)
C2 0.033(4) 0.033(4) 0.027(3) -0.005(3) 0.009(3) -0.003(3)
C3 0.027(4) 0.048(5) 0.038(4) 0.001(3) 0.005(3) 0.001(4)
C4 0.029(4) 0.036(4) 0.028(4) -0.007(3) -0.002(3) 0.006(3)
C5 0.028(4) 0.029(3) 0.025(3) 0.001(3) 0.004(3) 0.010(3)
C6 0.037(4) 0.047(4) 0.025(4) 0.004(3) 0.004(3) -0.004(3)
C7 0.031(4) 0.035(4) 0.020(3) -0.003(3) -0.001(3) 0.000(3)
C8 0.039(4) 0.047(4) 0.029(4) 0.001(4) 0.000(3) 0.004(3)

loop_
_atom_type_symbol
_atom_type_description
_atom_type_scat_dispersion_real
_atom_type_scat_dispersion_imag
_atom_type_scat_source
C C 0.0033 0.0016 'International Tables Vol C Tables 4.2.6.8 and 6.1.1.4'
H H 0.0000 0.0000 'International Tables Vol C Tables 4.2.6.8 and 6.1.1.4'
S S 0.1246 0.1234 'International Tables Vol C Tables 4.2.6.8 and 6.1.1.4'
Cl Cl 0.1484 0.1585 'International Tables Vol C Tables 4.2.6.8 and 6.1.1.4'
Ta Ta -0.7052 6.5227 'International Tables Vol C Tables 4.2.6.8 and 6.1.1.4'
O O 0.0106 0.0060 'International Tables Vol C Tables 4.2.6.8 and 6.1.1.4'

loop_
_geom_angle_atom_site_label_1
_geom_angle_atom_site_label_2
_geom_angle_atom_site_label_3
_geom_angle_site_symmetry_1
_geom_angle_site_symmetry_3
_geom_angle
_geom_angle_publ_flag
O1 Ta1 Cl3 . . 100.88(16) ?
O1 Ta1 Cl1 . . 96.58(15) ?
Cl3 Ta1 Cl1 . . 97.83(6) ?
O1 Ta1 Cl2 . . 99.07(15) ?
Cl3 Ta1 Cl2 . . 93.06(6) ?
Cl1 Ta1 Cl2 . . 158.87(6) ?
O1 Ta1 S1 . . 89.74(15) y
Cl3 Ta1 S1 . . 166.90(6) ?
Cl1 Ta1 S1 . . 88.44(6) ?
Cl2 Ta1 S1 . . 77.57(6) ?
O1 Ta1 S2 . . 168.44(15) y
Cl3 Ta1 S2 . . 89.47(6) ?
Cl1 Ta1 S2 . . 76.71(6) ?
Cl2 Ta1 S2 . . 85.38(5) ?
S1 Ta1 S2 . . 80.76(5) y
O1 Ta2 Cl8 . . 177.98(14) ?
O1 Ta2 Cl4 . . 85.94(13) ?
Cl8 Ta2 Cl4 . . 95.81(6) ?
O1 Ta2 Cl7 . . 88.12(14) ?
Cl8 Ta2 Cl7 . . 92.91(7) ?
Cl4 Ta2 Cl7 . . 89.53(6) ?
O1 Ta2 Cl5 . . 87.30(14) ?
Cl8 Ta2 Cl5 . . 91.68(7) ?
Cl4 Ta2 Cl5 . . 89.93(7) ?
Cl7 Ta2 Cl5 . . 175.41(6) ?
O1 Ta2 Cl6 . . 83.78(13) ?
Cl8 Ta2 Cl6 . . 94.48(7) ?
Cl4 Ta2 Cl6 . . 169.68(6) ?
Cl7 Ta2 Cl6 . . 89.30(6) ?
Cl5 Ta2 Cl6 . . 90.42(6) ?
Ta1 O1 Ta2 . . 165.9(3) y
C4 S1 C2 . . 100.9(3) ?
C4 S1 Ta1 . . 101.8(2) ?
C2 S1 Ta1 . . 115.8(2) ?
C5 S2 C7 . . 102.7(3) ?
C5 S2 Ta1 . . 99.4(2) ?
C7 S2 Ta1 . . 115.3(2) ?
C2 C1 H1A . . 109.5 ?
C2 C1 H1B . . 109.5 ?
H1A C1 H1B . . 109.5 ?
C2 C1 H1C . . 109.5 ?
H1A C1 H1C . . 109.5 ?
H1B C1 H1C . . 109.5 ?
C3 C2 C1 . . 111.3(6) ?
C3 C2 S1 . . 108.0(5) ?
C1 C2 S1 . . 109.4(5) ?
C3 C2 H2 . . 109.4 ?
C1 C2 H2 . . 109.4 ?
S1 C2 H2 . . 109.4 ?
C2 C3 H3A . . 109.5 ?
C2 C3 H3B . . 109.5 ?
H3A C3 H3B . . 109.5 ?
C2 C3 H3C . . 109.5 ?
H3A C3 H3C . . 109.5 ?
H3B C3 H3C . . 109.5 ?
C5 C4 S1 . . 113.8(5) ?
C5 C4 H4A . . 108.8 ?
S1 C4 H4A . . 108.8 ?
C5 C4 H4B . . 108.8 ?
S1 C4 H4B . . 108.8 ?
H4A C4 H4B . . 107.7 ?
C4 C5 S2 . . 113.3(5) ?
C4 C5 H5A . . 108.9 ?
S2 C5 H5A . . 108.9 ?
C4 C5 H5B . . 108.9 ?
S2 C5 H5B . . 108.9 ?
H5A C5 H5B . . 107.7 ?
C7 C6 H6A . . 109.5 ?
C7 C6 H6B . . 109.5 ?
H6A C6 H6B . . 109.5 ?
C7 C6 H6C . . 109.5 ?
H6A C6 H6C . . 109.5 ?
H6B C6 H6C . . 109.5 ?
C6 C7 C8 . . 111.1(6) ?
C6 C7 S2 . . 106.4(5) ?
C8 C7 S2 . . 110.7(5) ?
C6 C7 H7 . . 109.5 ?
C8 C7 H7 . . 109.5 ?
S2 C7 H7 . . 109.5 ?
C7 C8 H8A . . 109.5 ?
C7 C8 H8B . . 109.5 ?
H8A C8 H8B . . 109.5 ?
C7 C8 H8C . . 109.5 ?
H8A C8 H8C . . 109.5 ?
H8B C8 H8C . . 109.5 ?

loop_
_geom_bond_atom_site_label_1
_geom_bond_atom_site_label_2
_geom_bond_site_symmetry_2
_geom_bond_distance
_geom_bond_publ_flag
Ta1 O1 . 1.787(4) y
Ta1 Cl3 . 2.2826(17) y
Ta1 Cl1 . 2.3177(16) y
Ta1 Cl2 . 2.3429(17) y
Ta1 S1 . 2.6511(17) y
Ta1 S2 . 2.7486(16) y
Ta2 O1 . 2.057(4) y
Ta2 Cl8 . 2.2916(17) y
Ta2 Cl4 . 2.3166(17) y
Ta2 Cl7 . 2.3354(17) y
Ta2 Cl5 . 2.3452(17) y
Ta2 Cl6 . 2.3622(17) y
S1 C4 . 1.817(7) ?
S1 C2 . 1.844(7) ?
S2 C5 . 1.817(7) ?
S2 C7 . 1.846(7) ?
C1 C2 . 1.521(10) ?
C1 H1A . 0.9800 ?
C1 H1B . 0.9800 ?
C1 H1C . 0.9800 ?
C2 C3 . 1.518(10) ?
C2 H2 . 1.0000 ?
C3 H3A . 0.9800 ?
C3 H3B . 0.9800 ?
C3 H3C . 0.9800 ?
C4 C5 . 1.513(9) ?
C4 H4A . 0.9900 ?
C4 H4B . 0.9900 ?
C5 H5A . 0.9900 ?
C5 H5B . 0.9900 ?
C6 C7 . 1.525(10) ?
C6 H6A . 0.9800 ?
C6 H6B . 0.9800 ?
C6 H6C . 0.9800 ?
C7 C8 . 1.524(10) ?
C7 H7 . 1.0000 ?
C8 H8A . 0.9800 ?
C8 H8B . 0.9800 ?
C8 H8C . 0.9800 ?

loop_
_geom_torsion_atom_site_label_1
_geom_torsion_atom_site_label_2
_geom_torsion_atom_site_label_3
_geom_torsion_atom_site_label_4
_geom_torsion_site_symmetry_1
_geom_torsion_site_symmetry_2
_geom_torsion_site_symmetry_3
_geom_torsion_site_symmetry_4
_geom_torsion
_geom_torsion_publ_flag
S1 C4 C5 S2 . . . . -67.7(6) ?
